data_4060478
loop_
_publ_author_name
'Vojtech Jancik'
'Leslie W. Pineda'
'A. Claudia St\"uckl'
'Herbert W. Roesky'
'Regine Herbst-Irmer'

_journal_name_full Organometallics
_journal_paper_doi 10.1021/om049400b
_journal_year 2005
_chemical_formula_moiety 'C46 H64 F3 N3 O3 S Ti, C4 H10 O'
_chemical_formula_sum 'C50 H74 F3 N3 O4 S Ti'
_chemical_formula_weight 918.08
_space_group_IT_number 2
_space_group_name_Hall '-P 1'
_space_group_name_H-M_alt 'P -1'
_symmetry_cell_setting triclinic
_symmetry_space_group_name_H-M 'P -1'
_cell_angle_alpha 77.585(3)
_cell_angle_beta 75.257(3)
_cell_angle_gamma 81.809(3)
_cell_formula_units_Z 2
_cell_length_a 12.1524(15)
_cell_length_b 12.2081(15)
_cell_length_c 18.140(2)
_cell_measurement_temperature 136(2)
_cell_volume 2530.8(5)
_diffrn_ambient_temperature 136(2)
_exptl_crystal_density_diffrn 1.205
_cod_depositor_comments
;
The following automatic conversions were performed:
'_symmetry_cell_setting' value 'Triclinic' changed to 'triclinic'
according to '/home/saulius/struct/CIF-dictionaries/cif_core.dic'
dictionary named 'cif_core.dic' version 2.4.1 from 2010-06-29.

Automatic conversion script
Id: cif_fix_enum 1527 2010-12-29 10:47:43Z saulius 
;
_cod_database_code 4060478

loop_
_symmetry_equiv_pos_as_xyz
'x, y, z'
'-x, -y, -z'

loop_
_atom_site_label
_atom_site_type_symbol
_atom_site_fract_x
_atom_site_fract_y
_atom_site_fract_z
_atom_site_U_iso_or_equiv
_atom_site_adp_type
_atom_site_occupancy
_atom_site_symmetry_multiplicity
_atom_site_calc_flag
_atom_site_refinement_flags
_atom_site_disorder_assembly
_atom_site_disorder_group
Ti1 Ti 0.38419(3) 0.31426(3) 0.72452(2) 0.01319(9) Uani 1 1 d . . .
N2 N 0.53816(12) 0.36979(15) 0.70932(10) 0.0141(4) Uani 1 1 d . . .
C3 C 0.55589(15) 0.45522(19) 0.64947(12) 0.0162(4) Uani 1 1 d . . .
C4 C 0.46606(16) 0.5218(2) 0.61939(13) 0.0192(5) Uani 1 1 d . . .
C5 C 0.34764(15) 0.53384(19) 0.65326(13) 0.0176(4) Uani 1 1 d . . .
N6 N 0.29784(12) 0.46611(15) 0.71821(10) 0.0152(4) Uani 1 1 d . . .
C7 C 0.63199(14) 0.31026(18) 0.74297(12) 0.0153(4) Uani 1 1 d . . .
C8 C 0.70180(15) 0.22444(19) 0.70836(12) 0.0173(4) Uani 1 1 d . . .
C9 C 0.78232(16) 0.1607(2) 0.74781(14) 0.0213(5) Uani 1 1 d . . .
C10 C 0.79469(16) 0.1834(2) 0.81638(14) 0.0224(5) Uani 1 1 d . . .
C11 C 0.72791(16) 0.2705(2) 0.84765(13) 0.0203(5) Uani 1 1 d . . .
C12 C 0.64502(15) 0.33671(19) 0.81154(12) 0.0168(4) Uani 1 1 d . . .
C13 C 0.57035(16) 0.4296(2) 0.84921(13) 0.0184(4) Uani 1 1 d . . .
C14 C 0.6407(2) 0.5158(2) 0.86138(16) 0.0257(5) Uani 1 1 d . . .
C15 C 0.49311(18) 0.3795(2) 0.92581(15) 0.0248(5) Uani 1 1 d . . .
C16 C 0.69319(16) 0.1939(2) 0.63364(13) 0.0213(5) Uani 1 1 d . . .
C17 C 0.8072(2) 0.2017(3) 0.57228(16) 0.0322(6) Uani 1 1 d . . .
C18 C 0.6545(2) 0.0761(2) 0.64768(16) 0.0283(5) Uani 1 1 d . . .
C19 C 0.67568(17) 0.4863(2) 0.61112(16) 0.0271(6) Uani 1 1 d . . .
C20 C 0.27758(19) 0.6282(2) 0.61263(16) 0.0262(6) Uani 1 1 d . . .
C21 C 0.18088(15) 0.49585(18) 0.75853(12) 0.0169(4) Uani 1 1 d . . .
C22 C 0.16394(16) 0.55252(19) 0.82023(13) 0.0190(4) Uani 1 1 d . . .
C23 C 0.05086(17) 0.5807(2) 0.85852(15) 0.0249(5) Uani 1 1 d . . .
C24 C -0.04038(17) 0.5497(2) 0.83713(16) 0.0310(6) Uani 1 1 d . . .
C25 C -0.02129(17) 0.4911(2) 0.77794(15) 0.0268(5) Uani 1 1 d . . .
C26 C 0.08989(16) 0.4625(2) 0.73608(13) 0.0207(5) Uani 1 1 d . . .
C27 C 0.10755(17) 0.3943(2) 0.67300(15) 0.0238(5) Uani 1 1 d . . .
C28 C 0.0925(2) 0.2702(3) 0.70994(19) 0.0338(6) Uani 1 1 d . . .
C29 C 0.0296(3) 0.4366(3) 0.6165(2) 0.0453(8) Uani 1 1 d . . .
C30 C 0.26359(17) 0.5815(2) 0.84723(14) 0.0225(5) Uani 1 1 d . . .
C31 C 0.3140(2) 0.6887(3) 0.79686(18) 0.0324(6) Uani 1 1 d . . .
C32 C 0.2336(2) 0.5936(3) 0.93214(16) 0.0314(6) Uani 1 1 d . . .
N33 N 0.33940(12) 0.24065(15) 0.81623(10) 0.0148(4) Uani 1 1 d . . .
C34 C 0.28585(15) 0.18608(19) 0.88974(12) 0.0155(4) Uani 1 1 d . . .
C35 C 0.30977(15) 0.07711(19) 0.91976(12) 0.0169(4) Uani 1 1 d . . .
C36 C 0.39844(15) -0.00783(19) 0.88212(12) 0.0165(4) Uani 1 1 d . . .
C37 C 0.37670(18) -0.0212(2) 0.80483(14) 0.0213(5) Uani 1 1 d . . .
C38 C 0.51908(17) 0.0291(2) 0.86965(15) 0.0219(5) Uani 1 1 d . . .
C39 C 0.39022(18) -0.1223(2) 0.93700(14) 0.0218(5) Uani 1 1 d . . .
C40 C 0.19680(16) 0.26513(19) 0.93485(13) 0.0172(4) Uani 1 1 d . . .
C41 C 0.12782(15) 0.20858(18) 1.01192(12) 0.0157(4) Uani 1 1 d . . .
C42 C 0.16720(15) 0.19387(19) 1.07985(12) 0.0166(4) Uani 1 1 d . . .
C43 C 0.10423(16) 0.1371(2) 1.14975(13) 0.0196(5) Uani 1 1 d . . .
C44 C 0.00132(16) 0.0956(2) 1.15363(13) 0.0212(5) Uani 1 1 d . . .
C45 C -0.03666(16) 0.1109(2) 1.08579(13) 0.0212(5) Uani 1 1 d . . .
C46 C 0.02410(15) 0.16681(19) 1.01527(13) 0.0189(5) Uani 1 1 d . . .
C47 C 0.27923(17) 0.2359(2) 1.07930(15) 0.0230(5) Uani 1 1 d . . .
C48 C -0.06669(19) 0.0357(3) 1.22950(16) 0.0305(6) Uani 1 1 d . . .
C49 C -0.0219(2) 0.1809(3) 0.94363(15) 0.0271(5) Uani 1 1 d . . .
O50 O 0.38422(12) 0.22596(14) 0.64336(9) 0.0223(3) Uani 1 1 d . . .
S51 S 0.38927(4) 0.21617(5) 0.56234(3) 0.01966(12) Uani 1 1 d . . .
O52 O 0.50271(12) 0.21903(15) 0.51467(9) 0.0284(4) Uani 1 1 d . . .
O53 O 0.29862(12) 0.28492(15) 0.53260(10) 0.0291(4) Uani 1 1 d . . .
C54 C 0.35423(17) 0.0717(2) 0.57604(14) 0.0248(5) Uani 1 1 d . . .
F55 F 0.35596(12) 0.04651(14) 0.50836(9) 0.0414(4) Uani 1 1 d . . .
F56 F 0.42833(11) -0.00179(13) 0.60840(9) 0.0369(4) Uani 1 1 d . . .
F57 F 0.25064(11) 0.05816(14) 0.62185(9) 0.0405(4) Uani 1 1 d . . .
H58 H 0.4892(18) 0.571(2) 0.5730(15) 0.023(6) Uiso 1 1 d . . .
H59 H 0.8303(17) 0.102(2) 0.7265(13) 0.014(6) Uiso 1 1 d . . .
H60 H 0.8429(19) 0.137(2) 0.8439(15) 0.032(7) Uiso 1 1 d . . .
H61 H 0.7384(15) 0.2872(19) 0.8941(13) 0.008(5) Uiso 1 1 d . . .
H62 H 0.5206(16) 0.470(2) 0.8140(13) 0.015(6) Uiso 1 1 d . . .
H63 H 0.5928(19) 0.573(2) 0.8813(14) 0.019(6) Uiso 1 1 d . . .
H64 H 0.685(2) 0.477(2) 0.9009(16) 0.038(8) Uiso 1 1 d . . .
H65 H 0.691(2) 0.549(2) 0.8131(17) 0.034(7) Uiso 1 1 d . . .
H66 H 0.4389(19) 0.440(2) 0.9503(15) 0.028(7) Uiso 1 1 d . . .
H67 H 0.5378(19) 0.341(2) 0.9621(15) 0.029(7) Uiso 1 1 d . . .
H68 H 0.4500(19) 0.321(2) 0.9193(14) 0.024(6) Uiso 1 1 d . . .
H69 H 0.6392(18) 0.245(2) 0.6123(14) 0.023(6) Uiso 1 1 d . . .
H70 H 0.867(2) 0.146(3) 0.5918(16) 0.039(8) Uiso 1 1 d . . .
H71 H 0.8001(18) 0.187(2) 0.5201(16) 0.027(7) Uiso 1 1 d . . .
H72 H 0.8369(19) 0.280(3) 0.5587(15) 0.029(7) Uiso 1 1 d . . .
H73 H 0.583(2) 0.071(3) 0.6881(17) 0.042(8) Uiso 1 1 d . . .
H74 H 0.711(2) 0.014(3) 0.6678(16) 0.040(8) Uiso 1 1 d . . .
H75 H 0.6491(18) 0.055(2) 0.5969(15) 0.025(6) Uiso 1 1 d . . .
H76 H 0.722(3) 0.487(3) 0.654(2) 0.070(11) Uiso 1 1 d . . .
H77 H 0.723(2) 0.430(3) 0.5839(17) 0.042(8) Uiso 1 1 d . . .
H78 H 0.6778(18) 0.553(2) 0.5781(15) 0.024(6) Uiso 1 1 d . . .
H79 H 0.322(2) 0.676(2) 0.5734(16) 0.029(7) Uiso 1 1 d . . .
H80 H 0.233(2) 0.601(3) 0.5870(17) 0.039(8) Uiso 1 1 d . . .
H81 H 0.225(2) 0.672(3) 0.6532(17) 0.043(8) Uiso 1 1 d . . .
H82 H 0.0372(16) 0.618(2) 0.9011(13) 0.014(6) Uiso 1 1 d . . .
H83 H -0.120(2) 0.575(2) 0.8643(16) 0.037(7) Uiso 1 1 d . . .
H84 H -0.081(2) 0.471(3) 0.7646(17) 0.044(8) Uiso 1 1 d . . .
H85 H 0.179(2) 0.404(2) 0.6420(15) 0.026(7) Uiso 1 1 d . . .
H86 H 0.106(2) 0.228(3) 0.6696(17) 0.036(8) Uiso 1 1 d . . .
H87 H 0.146(2) 0.245(2) 0.7453(15) 0.029(7) Uiso 1 1 d . . .
H88 H 0.019(3) 0.266(3) 0.7384(18) 0.053(9) Uiso 1 1 d . . .
H89 H -0.049(3) 0.430(3) 0.642(2) 0.065(10) Uiso 1 1 d . . .
H90 H 0.042(2) 0.521(3) 0.5885(17) 0.042(8) Uiso 1 1 d . . .
H91 H 0.050(2) 0.398(3) 0.5733(18) 0.039(8) Uiso 1 1 d . . .
H92 H 0.3180(18) 0.517(2) 0.8429(14) 0.023(6) Uiso 1 1 d . . .
H93 H 0.375(2) 0.714(3) 0.8167(17) 0.047(8) Uiso 1 1 d . . .
H94 H 0.340(2) 0.683(3) 0.7426(18) 0.039(8) Uiso 1 1 d . . .
H95 H 0.254(2) 0.754(3) 0.8022(15) 0.034(7) Uiso 1 1 d . . .
H96 H 0.182(2) 0.662(3) 0.9438(15) 0.035(7) Uiso 1 1 d . . .
H97 H 0.304(2) 0.607(3) 0.9505(19) 0.059(9) Uiso 1 1 d . . .
H98 H 0.200(2) 0.528(2) 0.9649(16) 0.030(7) Uiso 1 1 d . . .
H99 H 0.2662(17) 0.049(2) 0.9701(13) 0.013(5) Uiso 1 1 d . . .
H100 H 0.3155(19) -0.151(2) 0.9477(14) 0.023(6) Uiso 1 1 d . . .
H101 H 0.4051(16) -0.117(2) 0.9856(14) 0.014(6) Uiso 1 1 d . . .
H102 H 0.4484(18) -0.183(2) 0.9120(14) 0.021(6) Uiso 1 1 d . . .
H103 H 0.5348(17) 0.030(2) 0.9209(15) 0.019(6) Uiso 1 1 d . . .
H104 H 0.5744(16) -0.026(2) 0.8461(12) 0.010(5) Uiso 1 1 d . . .
H105 H 0.5256(18) 0.101(2) 0.8389(14) 0.019(6) Uiso 1 1 d . . .
H106 H 0.4354(19) -0.075(2) 0.7808(14) 0.024(6) Uiso 1 1 d . . .
H107 H 0.379(2) 0.051(3) 0.7711(17) 0.040(8) Uiso 1 1 d . . .
H108 H 0.302(2) -0.053(2) 0.8127(15) 0.030(7) Uiso 1 1 d . . .
H109 H 0.146(2) 0.305(2) 0.9002(16) 0.035(7) Uiso 1 1 d . . .
H110 H 0.2361(18) 0.329(2) 0.9418(14) 0.023(6) Uiso 1 1 d . . .
H111 H 0.1352(16) 0.129(2) 1.1961(13) 0.014(5) Uiso 1 1 d . . .
H112 H -0.1096(19) 0.078(2) 1.0856(14) 0.027(6) Uiso 1 1 d . . .
H113 H 0.345(2) 0.197(2) 1.0476(15) 0.029(7) Uiso 1 1 d . . .
H114 H 0.2898(18) 0.225(2) 1.1327(15) 0.022(6) Uiso 1 1 d . . .
H115 H 0.2777(18) 0.315(2) 1.0591(14) 0.020(6) Uiso 1 1 d . . .
H116 H -0.022(2) -0.016(3) 1.2613(18) 0.051(9) Uiso 1 1 d . . .
H117 H -0.117(2) 0.088(3) 1.2610(19) 0.058(10) Uiso 1 1 d . . .
H118 H -0.112(3) -0.012(3) 1.2183(19) 0.060(10) Uiso 1 1 d . . .
H119 H -0.092(2) 0.145(2) 0.9574(16) 0.038(8) Uiso 1 1 d . . .
H120 H -0.045(2) 0.265(3) 0.9231(17) 0.043(8) Uiso 1 1 d . . .
H121 H 0.030(2) 0.148(2) 0.9013(16) 0.034(7) Uiso 1 1 d . . .
C1S C 0.3636(3) 0.2368(3) 1.3232(2) 0.0540(9) Uani 1 1 d . . .
C2S C 0.2411(3) 0.2340(4) 1.3656(3) 0.0403(10) Uani 0.72 1 d P . .
H2S1 H 0.2311 0.1676 1.4082 0.048 Uiso 1 1 calc R . .
H2S2 H 0.2137 0.3029 1.3879 0.048 Uiso 1 1 calc R . .
O3S O 0.1806(2) 0.2277(3) 1.31055(17) 0.0425(7) Uani 0.72 1 d P . .
C4S C 0.0543(3) 0.2259(4) 1.3469(3) 0.0742(13) Uani 1 1 d . . .
C5S C 0.0151(4) 0.1187(5) 1.3957(3) 0.0788(15) Uani 1 1 d . . .
H6S H 0.384(3) 0.309(3) 1.284(2) 0.067(11) Uiso 1 1 d . . .
H7S H 0.389(3) 0.178(4) 1.292(2) 0.090(14) Uiso 1 1 d . . .
H8S H 0.408(3) 0.233(4) 1.369(3) 0.110(16) Uiso 1 1 d . . .
H11S H 0.013(3) 0.245(3) 1.301(2) 0.062(10) Uiso 1 1 d . . .
H12S H 0.028(3) 0.273(4) 1.395(3) 0.110(16) Uiso 1 1 d . . .
H13S H -0.066(3) 0.107(3) 1.408(2) 0.062(11) Uiso 1 1 d . . .
H14S H 0.049(3) 0.058(4) 1.366(2) 0.086(13) Uiso 1 1 d . . .
H15S H 0.042(4) 0.109(5) 1.446(3) 0.132(19) Uiso 1 1 d . . .
O7S O 0.1627(6) 0.1746(7) 1.3516(5) 0.0388(17) Uiso 0.28 1 d P . .
C6S C 0.2247(17) 0.2749(19) 1.3332(13) 0.086(6) Uiso 0.28 1 d P . .

loop_
_atom_site_aniso_label
_atom_site_aniso_U_11
_atom_site_aniso_U_22
_atom_site_aniso_U_33
_atom_site_aniso_U_23
_atom_site_aniso_U_13
_atom_site_aniso_U_12
Ti1 0.00930(15) 0.0142(2) 0.01521(19) -0.00096(14) -0.00337(12) -0.00003(13)
N2 0.0099(7) 0.0156(10) 0.0159(9) -0.0014(7) -0.0038(6) 0.0008(6)
C3 0.0117(8) 0.0174(12) 0.0183(11) -0.0019(8) -0.0028(7) -0.0007(8)
C4 0.0164(9) 0.0191(12) 0.0177(11) 0.0040(9) -0.0026(8) -0.0012(8)
C5 0.0154(8) 0.0147(12) 0.0228(11) -0.0013(8) -0.0070(8) -0.0008(8)
N6 0.0092(7) 0.0162(10) 0.0199(9) -0.0026(7) -0.0047(6) 0.0006(6)
C7 0.0083(7) 0.0144(11) 0.0216(11) 0.0015(8) -0.0042(7) -0.0021(7)
C8 0.0113(8) 0.0190(12) 0.0202(11) -0.0015(8) -0.0028(7) -0.0018(8)
C9 0.0125(8) 0.0207(13) 0.0287(13) -0.0041(9) -0.0052(8) 0.0051(8)
C10 0.0132(9) 0.0259(14) 0.0283(13) -0.0018(10) -0.0099(8) 0.0020(9)
C11 0.0153(9) 0.0266(14) 0.0211(12) -0.0044(9) -0.0083(8) -0.0015(9)
C12 0.0108(8) 0.0184(12) 0.0197(11) -0.0005(8) -0.0030(7) -0.0021(8)
C13 0.0150(8) 0.0201(12) 0.0203(11) -0.0028(9) -0.0062(8) 0.0001(8)
C14 0.0246(11) 0.0233(14) 0.0302(14) -0.0058(11) -0.0072(10) -0.0030(10)
C15 0.0177(10) 0.0276(14) 0.0269(13) -0.0051(10) -0.0017(9) -0.0008(10)
C16 0.0168(9) 0.0249(13) 0.0215(12) -0.0055(9) -0.0060(8) 0.0052(9)
C17 0.0254(11) 0.0384(18) 0.0245(14) -0.0047(11) 0.0012(10) 0.0096(11)
C18 0.0287(12) 0.0281(15) 0.0318(14) -0.0117(11) -0.0114(11) 0.0027(10)
C19 0.0142(9) 0.0229(14) 0.0333(14) 0.0103(11) 0.0014(9) -0.0021(9)
C20 0.0179(10) 0.0244(14) 0.0294(14) 0.0102(10) -0.0067(10) -0.0005(10)
C21 0.0110(8) 0.0137(11) 0.0223(11) 0.0013(8) -0.0029(7) 0.0017(7)
C22 0.0151(9) 0.0145(12) 0.0260(12) -0.0019(9) -0.0050(8) 0.0011(8)
C23 0.0193(10) 0.0239(14) 0.0305(14) -0.0092(10) -0.0048(9) 0.0054(9)
C24 0.0127(9) 0.0358(16) 0.0422(16) -0.0111(12) -0.0011(9) 0.0023(10)
C25 0.0124(9) 0.0294(15) 0.0403(15) -0.0098(11) -0.0069(9) -0.0015(9)
C26 0.0143(8) 0.0195(13) 0.0276(12) -0.0028(9) -0.0060(8) 0.0004(8)
C27 0.0142(9) 0.0247(14) 0.0340(14) -0.0079(10) -0.0072(9) -0.0005(9)
C28 0.0238(12) 0.0313(17) 0.0453(18) -0.0135(13) 0.0015(11) -0.0067(11)
C29 0.0368(15) 0.056(2) 0.056(2) -0.0263(18) -0.0291(14) 0.0132(15)
C30 0.0171(9) 0.0217(13) 0.0307(13) -0.0100(10) -0.0088(9) 0.0051(9)
C31 0.0291(12) 0.0322(17) 0.0399(17) -0.0103(12) -0.0083(11) -0.0104(11)
C32 0.0316(12) 0.0315(17) 0.0348(15) -0.0125(12) -0.0148(11) 0.0070(12)
N33 0.0105(7) 0.0145(10) 0.0182(9) -0.0020(7) -0.0027(6) 0.0002(6)
C34 0.0115(8) 0.0187(12) 0.0166(10) -0.0026(8) -0.0036(7) -0.0029(8)
C35 0.0140(8) 0.0187(12) 0.0167(11) -0.0016(8) -0.0025(8) -0.0021(8)
C36 0.0134(8) 0.0147(11) 0.0191(11) 0.0000(8) -0.0024(7) -0.0012(8)
C37 0.0205(10) 0.0189(13) 0.0245(12) -0.0047(10) -0.0055(9) -0.0001(9)
C38 0.0144(9) 0.0208(14) 0.0281(13) -0.0012(10) -0.0047(9) 0.0010(9)
C39 0.0215(10) 0.0177(13) 0.0239(12) -0.0014(9) -0.0051(9) 0.0016(9)
C40 0.0147(8) 0.0155(12) 0.0179(11) 0.0005(8) -0.0012(8) 0.0001(8)
C41 0.0121(8) 0.0139(11) 0.0177(10) -0.0020(8) 0.0004(7) 0.0010(7)
C42 0.0115(8) 0.0149(11) 0.0216(11) -0.0043(8) -0.0020(7) 0.0019(8)
C43 0.0157(9) 0.0202(13) 0.0211(12) -0.0019(9) -0.0050(8) 0.0027(8)
C44 0.0145(8) 0.0198(13) 0.0227(12) 0.0011(9) 0.0011(8) 0.0021(8)
C45 0.0114(8) 0.0229(13) 0.0265(12) -0.0008(9) -0.0030(8) -0.0001(8)
C46 0.0141(8) 0.0199(12) 0.0220(11) -0.0035(9) -0.0043(8) 0.0005(8)
C47 0.0155(9) 0.0253(15) 0.0273(13) -0.0027(10) -0.0056(9) -0.0017(9)
C48 0.0179(10) 0.0364(17) 0.0280(14) 0.0082(11) -0.0014(10) -0.0009(11)
C49 0.0222(10) 0.0344(16) 0.0264(13) -0.0060(11) -0.0082(10) -0.0032(10)
O50 0.0251(7) 0.0223(9) 0.0207(8) -0.0044(6) -0.0069(6) -0.0027(6)
S51 0.0206(2) 0.0212(3) 0.0165(3) -0.0018(2) -0.00288(19) -0.0051(2)
O52 0.0227(7) 0.0335(11) 0.0241(9) -0.0009(7) 0.0030(6) -0.0090(7)
O53 0.0288(8) 0.0330(11) 0.0245(9) -0.0007(7) -0.0095(7) -0.0001(7)
C54 0.0226(10) 0.0282(14) 0.0237(12) -0.0084(10) 0.0004(9) -0.0080(9)
F55 0.0549(9) 0.0442(11) 0.0328(9) -0.0195(7) -0.0101(7) -0.0114(8)
F56 0.0396(7) 0.0238(9) 0.0485(10) -0.0058(7) -0.0146(7) -0.0001(6)
F57 0.0284(7) 0.0362(10) 0.0506(10) -0.0118(7) 0.0120(6) -0.0157(6)
C1S 0.0493(17) 0.043(2) 0.060(2) -0.0062(18) -0.0011(16) 0.0003(16)
C2S 0.041(2) 0.046(3) 0.037(2) -0.014(2) -0.0096(18) -0.0026(19)
O3S 0.0368(13) 0.055(2) 0.0322(16) -0.0090(15) -0.0095(12) 0.0105(14)
C4S 0.0494(19) 0.077(3) 0.103(4) -0.044(3) -0.025(2) 0.025(2)
C5S 0.074(3) 0.099(4) 0.056(3) -0.030(3) -0.013(2) 0.035(3)

loop_
_geom_bond_atom_site_label_1
_geom_bond_atom_site_label_2
_geom_bond_distance
_geom_bond_site_symmetry_2
_geom_bond_publ_flag
Ti1 N33 1.7050(17) . ?
Ti1 N6 1.9916(17) . ?
Ti1 O50 2.0029(16) . ?
Ti1 N2 2.0137(16) . ?
N2 C3 1.331(3) . ?
N2 C7 1.459(2) . ?
C3 C4 1.418(3) . ?
C3 C19 1.509(3) . ?
C4 C5 1.414(3) . ?
C4 H58 0.93(3) . ?
C5 N6 1.341(3) . ?
C5 C20 1.507(3) . ?
N6 C21 1.458(2) . ?
C7 C12 1.401(3) . ?
C7 C8 1.404(3) . ?
C8 C9 1.405(3) . ?
C8 C16 1.512(3) . ?
C9 C10 1.379(3) . ?
C9 H59 0.94(2) . ?
C10 C11 1.375(3) . ?
C10 H60 0.92(3) . ?
C11 C12 1.405(3) . ?
C11 H61 0.95(2) . ?
C12 C13 1.517(3) . ?
C13 C15 1.523(3) . ?
C13 C14 1.530(3) . ?
C13 H62 1.00(2) . ?
C14 H63 0.91(3) . ?
C14 H64 1.00(3) . ?
C14 H65 0.98(3) . ?
C15 H66 1.01(3) . ?
C15 H67 0.96(3) . ?
C15 H68 0.98(3) . ?
C16 C18 1.526(4) . ?
C16 C17 1.541(3) . ?
C16 H69 0.94(2) . ?
C17 H70 1.00(3) . ?
C17 H71 1.03(3) . ?
C17 H72 1.03(3) . ?
C18 H73 0.98(3) . ?
C18 H74 1.02(3) . ?
C18 H75 1.03(3) . ?
C19 H76 1.08(3) . ?
C19 H77 0.97(3) . ?
C19 H78 0.90(3) . ?
C20 H79 0.92(3) . ?
C20 H80 0.93(3) . ?
C20 H81 1.03(3) . ?
C21 C22 1.396(3) . ?
C21 C26 1.408(3) . ?
C22 C23 1.404(3) . ?
C22 C30 1.526(3) . ?
C23 C24 1.388(3) . ?
C23 H82 0.95(2) . ?
C24 C25 1.369(4) . ?
C24 H83 1.01(2) . ?
C25 C26 1.408(3) . ?
C25 H84 0.90(3) . ?
C26 C27 1.511(3) . ?
C27 C29 1.530(4) . ?
C27 C28 1.535(4) . ?
C27 H85 0.91(2) . ?
C28 H86 0.95(3) . ?
C28 H87 0.99(3) . ?
C28 H88 0.92(3) . ?
C29 H89 0.96(3) . ?
C29 H90 1.06(3) . ?
C29 H91 0.96(3) . ?
C30 C32 1.524(4) . ?
C30 C31 1.533(4) . ?
C30 H92 0.96(2) . ?
C31 H93 1.01(3) . ?
C31 H94 0.97(3) . ?
C31 H95 1.01(3) . ?
C32 H96 1.00(3) . ?
C32 H97 1.04(3) . ?
C32 H98 0.97(3) . ?
N33 C34 1.395(3) . ?
C34 C35 1.345(3) . ?
C34 C40 1.537(3) . ?
C35 C36 1.521(3) . ?
C35 H99 0.95(2) . ?
C36 C39 1.531(3) . ?
C36 C37 1.537(3) . ?
C36 C38 1.543(3) . ?
C37 H106 0.98(2) . ?
C37 H107 0.96(3) . ?
C37 H108 1.00(2) . ?
C38 H103 1.00(2) . ?
C38 H104 0.96(2) . ?
C38 H105 0.94(3) . ?
C39 H100 0.98(2) . ?
C39 H101 0.96(2) . ?
C39 H102 1.04(2) . ?
C40 C41 1.512(3) . ?
C40 H109 1.00(3) . ?
C40 H110 1.02(3) . ?
C41 C42 1.400(3) . ?
C41 C46 1.408(3) . ?
C42 C43 1.398(3) . ?
C42 C47 1.519(3) . ?
C43 C44 1.395(3) . ?
C43 H111 0.99(2) . ?
C44 C45 1.388(3) . ?
C44 C48 1.507(3) . ?
C45 C46 1.391(3) . ?
C45 H112 1.02(2) . ?
C46 C49 1.509(3) . ?
C47 H113 0.99(2) . ?
C47 H114 0.99(3) . ?
C47 H115 0.96(3) . ?
C48 H116 0.96(3) . ?
C48 H117 0.99(3) . ?
C48 H118 0.94(4) . ?
C49 H119 0.97(3) . ?
C49 H120 1.04(3) . ?
C49 H121 0.98(3) . ?
O50 S51 1.4851(16) . ?
S51 O52 1.4294(15) . ?
S51 O53 1.4330(16) . ?
S51 C54 1.823(3) . ?
C54 F55 1.323(3) . ?
C54 F57 1.331(2) . ?
C54 F56 1.332(3) . ?
C1S C2S 1.494(5) . ?
C1S C6S 1.66(2) . ?
C1S H6S 1.02(4) . ?
C1S H7S 0.98(4) . ?
C1S H8S 1.08(5) . ?
C2S O3S 1.403(5) . ?
C2S H2S1 0.9900 . ?
C2S H2S2 0.9900 . ?
O3S C4S 1.509(5) . ?
C4S O7S 1.390(8) . ?
C4S C5S 1.480(7) . ?
C4S H11S 1.05(3) . ?
C4S H12S 1.10(5) . ?
C5S H13S 0.97(3) . ?
C5S H14S 0.99(4) . ?
C5S H15S 1.02(6) . ?
O7S C6S 1.46(2) . ?
